data_4072795
loop_
_publ_author_name
'Wang, Zhong-Xia'
'Qi, Chun-Yan'

_publ_section_title
;
 Lithium, Magnesium, and Zinc Iminophosphorano(8-quinolyl)methanide
 Complexes:&#x00A0; Syntheses, Characterization, and Activity in
 \e-Caprolactone Polymerization
;
_journal_issue 9
_journal_name_full Organometallics
_journal_page_first 2243
_journal_paper_doi 10.1021/om0610400
_journal_volume 26
_journal_year 2007
_chemical_formula_sum 'C20 H30 Li N2 P'
_chemical_formula_weight 336.37
_chemical_name_systematic
; 
 ? 
;
_space_group_IT_number 15
_symmetry_cell_setting monoclinic
_symmetry_space_group_name_Hall '-C 2yc'
_symmetry_space_group_name_H-M 'C 1 2/c 1'
_atom_sites_solution_hydrogens geom
_atom_sites_solution_primary direct
_atom_sites_solution_secondary difmap
_audit_creation_method SHELXL-97
_cell_angle_alpha 90.00
_cell_angle_beta 110.123(2)
_cell_angle_gamma 90.00
_cell_formula_units_Z 24
_cell_length_a 33.885(6)
_cell_length_b 12.122(2)
_cell_length_c 31.117(6)
_cell_measurement_reflns_used 1877
_cell_measurement_temperature 293(2)
_cell_measurement_theta_max 18.22
_cell_measurement_theta_min 2.19
_cell_volume 12001(4)
_computing_cell_refinement 'Bruker APEXII'
_computing_data_collection 'Bruker APEXII'
_computing_data_reduction 'Bruker APEXII'
_computing_molecular_graphics 'Bruker APEXII'
_computing_publication_material 'Bruker APEXII'
_computing_structure_refinement 'SHELXL-97 (Sheldrick, 1997)'
_computing_structure_solution 'SHELXS-97 (Sheldrick, 1990)'
_diffrn_ambient_temperature 293(2)
_diffrn_measured_fraction_theta_full 0.997
_diffrn_measured_fraction_theta_max 0.997
_diffrn_measurement_device_type 'CCD area detector'
_diffrn_measurement_method 'phi and omega scans'
_diffrn_radiation_monochromator graphite
_diffrn_radiation_source 'fine-focus sealed tube'
_diffrn_radiation_type MoK\a
_diffrn_radiation_wavelength 0.71073
_diffrn_reflns_av_R_equivalents 0.1102
_diffrn_reflns_av_sigmaI/netI 0.1373
_diffrn_reflns_limit_h_max 34
_diffrn_reflns_limit_h_min -40
_diffrn_reflns_limit_k_max 14
_diffrn_reflns_limit_k_min -13
_diffrn_reflns_limit_l_max 37
_diffrn_reflns_limit_l_min -37
_diffrn_reflns_number 32157
_diffrn_reflns_theta_full 25.00
_diffrn_reflns_theta_max 25.00
_diffrn_reflns_theta_min 1.80
_exptl_absorpt_coefficient_mu 0.140
_exptl_absorpt_correction_T_max 1.000000
_exptl_absorpt_correction_T_min 0.839318
_exptl_absorpt_correction_type multi-scan
_exptl_absorpt_process_details SADABS
_exptl_crystal_density_diffrn 1.117
_exptl_crystal_density_method 'not measured'
_exptl_crystal_F_000 4368
_exptl_crystal_size_max 0.20
_exptl_crystal_size_mid 0.14
_exptl_crystal_size_min 0.12
_refine_diff_density_max 0.543
_refine_diff_density_min -0.388
_refine_diff_density_rms 0.048
_refine_ls_extinction_method none
_refine_ls_goodness_of_fit_ref 0.988
_refine_ls_hydrogen_treatment mixed
_refine_ls_matrix_type full
_refine_ls_number_parameters 690
_refine_ls_number_reflns 10566
_refine_ls_number_restraints 11
_refine_ls_restrained_S_all 0.994
_refine_ls_R_factor_all 0.1894
_refine_ls_R_factor_gt 0.0695
_refine_ls_shift/su_max 0.000
_refine_ls_shift/su_mean 0.000
_refine_ls_structure_factor_coef Fsqd
_refine_ls_weighting_details 'calc w=1/[\s^2^(Fo^2^)+(0.0881P)^2^+0.0000P] where P=(Fo^2^+2Fc^2^)/3'
_refine_ls_weighting_scheme calc
_refine_ls_wR_factor_gt 0.1544
_refine_ls_wR_factor_ref 0.2052
_reflns_number_gt 4402
_reflns_number_total 10566
_reflns_threshold_expression >2sigma(I)
_cod_data_source_file om0610400si20070202_074004.cif
_cod_data_source_block 6
_cod_depositor_comments
;
The following automatic conversions were performed:

'_symmetry_cell_setting' value 'Monoclinic' changed to 'monoclinic'
according to /home/saulius/struct/CIF-dictionaries/cif_core.dic
dictionary named 'cif_core.dic' version 2.4.1 from
2010-06-29.

'_exptl_absorpt_correction_type' value 'MULTI-SCAN'
changed to 'multi-scan' according to
/home/saulius/struct/CIF-dictionaries/cif_core.dic dictionary named
'cif_core.dic' version 2.4.1 from 2010-06-29.

Automatic conversion script
Id: cif_fix_values 1715 2011-07-08 13:25:40Z adriana 
;
_cod_original_sg_symbol_H-M C2/c
_cod_database_code 4072795

loop_
_symmetry_equiv_pos_as_xyz
'x, y, z'
'-x, y, -z+1/2'
'x+1/2, y+1/2, z'
'-x+1/2, y+1/2, -z+1/2'
'-x, -y, -z'
'x, -y, z-1/2'
'-x+1/2, -y+1/2, -z'
'x+1/2, -y+1/2, z-1/2'

loop_
_atom_site_label
_atom_site_type_symbol
_atom_site_fract_x
_atom_site_fract_y
_atom_site_fract_z
_atom_site_U_iso_or_equiv
_atom_site_adp_type
_atom_site_occupancy
_atom_site_symmetry_multiplicity
_atom_site_calc_flag
_atom_site_refinement_flags
_atom_site_disorder_assembly
_atom_site_disorder_group
Li1 Li 0.1324(3) 0.7661(6) 0.0842(2) 0.055(2) Uani 1 1 d . . .
Li2 Li 0.1942(3) 0.9285(6) 0.0869(3) 0.056(2) Uani 1 1 d . . .
Li3 Li -0.0040(3) 0.6827(8) 0.2930(3) 0.074(3) Uani 1 1 d . . .
N1 N 0.11084(11) 0.6763(3) 0.02837(11) 0.0474(10) Uani 1 1 d . . .
N2 N 0.25438(12) 0.8680(3) 0.11520(12) 0.0491(10) Uani 1 1 d . . .
N3 N 0.17647(11) 1.0821(3) 0.08189(11) 0.0453(9) Uani 1 1 d . . .
N4 N 0.13487(12) 0.7250(3) 0.15072(12) 0.0508(10) Uani 1 1 d . . .
N5 N 0.03430(12) 0.7822(3) 0.33536(12) 0.0598(11) Uani 1 1 d . . .
N6 N 0.03618(13) 0.5419(3) 0.19985(15) 0.0682(12) Uani 1 1 d . . .
P1 P 0.14976(4) 0.68199(9) 0.01130(4) 0.0424(3) Uani 1 1 d . . .
P2 P 0.14174(4) 1.07657(9) 0.10534(4) 0.0495(4) Uani 1 1 d . . .
P3 P 0.07286(4) 0.78116(10) 0.31759(4) 0.0579(4) Uani 1 1 d D A .
C1 C 0.18884(14) 0.7516(3) 0.05404(14) 0.0420(11) Uani 1 1 d D . .
H1A H 0.2057(10) 0.799(3) 0.0445(12) 0.050 Uiso 1 1 d D . .
C2 C 0.21490(14) 0.7016(3) 0.09652(14) 0.0394(11) Uani 1 1 d . . .
C3 C 0.20800(15) 0.5985(3) 0.11255(15) 0.0503(12) Uani 1 1 d . . .
H3 H 0.1836 0.5602 0.0964 0.060 Uiso 1 1 calc R . .
C4 C 0.23618(19) 0.5511(4) 0.15162(17) 0.0661(15) Uani 1 1 d . . .
H4 H 0.2299 0.4828 0.1613 0.079 Uiso 1 1 calc R . .
C5 C 0.27266(19) 0.6019(4) 0.17608(17) 0.0723(16) Uani 1 1 d . . .
H5 H 0.2921 0.5661 0.2008 0.087 Uiso 1 1 calc R . .
C6 C 0.28081(16) 0.7084(4) 0.16390(15) 0.0563(13) Uani 1 1 d . . .
C7 C 0.25102(14) 0.7607(4) 0.12583(14) 0.0417(11) Uani 1 1 d . . .
C8 C 0.28844(17) 0.9221(4) 0.13990(18) 0.0647(14) Uani 1 1 d . . .
H8 H 0.2907 0.9961 0.1331 0.078 Uiso 1 1 calc R . .
C9 C 0.32096(18) 0.8751(5) 0.17538(19) 0.0784(17) Uani 1 1 d . . .
H9 H 0.3451 0.9154 0.1907 0.094 Uiso 1 1 calc R . .
C10 C 0.31705(17) 0.7707(5) 0.18718(18) 0.0773(16) Uani 1 1 d . . .
H10 H 0.3386 0.7386 0.2111 0.093 Uiso 1 1 calc R . .
C11 C 0.16846(16) 0.5457(3) -0.00129(15) 0.0516(13) Uani 1 1 d . . .
H11 H 0.1628 0.4938 0.0200 0.062 Uiso 1 1 calc R . .
C12 C 0.21588(17) 0.5397(4) 0.00884(18) 0.0744(16) Uani 1 1 d . . .
H12A H 0.2244 0.4639 0.0099 0.112 Uiso 1 1 calc R . .
H12B H 0.2303 0.5741 0.0378 0.112 Uiso 1 1 calc R . .
H12C H 0.2227 0.5773 -0.0148 0.112 Uiso 1 1 calc R . .
C13 C 0.14559(18) 0.4989(4) -0.04907(16) 0.0753(17) Uani 1 1 d . . .
H13A H 0.1510 0.5447 -0.0716 0.113 Uiso 1 1 calc R . .
H13B H 0.1159 0.4970 -0.0547 0.113 Uiso 1 1 calc R . .
H13C H 0.1555 0.4254 -0.0510 0.113 Uiso 1 1 calc R . .
C14 C 0.14094(17) 0.7614(4) -0.04162(16) 0.0628(15) Uani 1 1 d . . .
H14 H 0.1206 0.7190 -0.0662 0.075 Uiso 1 1 calc R . .
C15 C 0.17936(19) 0.7765(5) -0.05587(18) 0.0873(19) Uani 1 1 d . . .
H15A H 0.1712 0.8124 -0.0851 0.131 Uiso 1 1 calc R . .
H15B H 0.1913 0.7057 -0.0579 0.131 Uiso 1 1 calc R . .
H15C H 0.1998 0.8209 -0.0335 0.131 Uiso 1 1 calc R . .
C16 C 0.1206(2) 0.8694(4) -0.04001(19) 0.097(2) Uani 1 1 d . . .
H16A H 0.1401 0.9165 -0.0180 0.146 Uiso 1 1 calc R . .
H16B H 0.0963 0.8579 -0.0313 0.146 Uiso 1 1 calc R . .
H16C H 0.1122 0.9034 -0.0697 0.146 Uiso 1 1 calc R . .
C17 C 0.07078(16) 0.6185(4) 0.01138(16) 0.0595(14) Uani 1 1 d . . .
C18 C 0.04687(17) 0.6323(5) -0.03994(17) 0.095(2) Uani 1 1 d . . .
H18A H 0.0418 0.7093 -0.0470 0.142 Uiso 1 1 calc R . .
H18B H 0.0205 0.5940 -0.0481 0.142 Uiso 1 1 calc R . .
H18C H 0.0633 0.6025 -0.0569 0.142 Uiso 1 1 calc R . .
C19 C 0.07568(18) 0.4953(5) 0.0230(2) 0.0913(19) Uani 1 1 d . . .
H19A H 0.0901 0.4600 0.0051 0.137 Uiso 1 1 calc R . .
H19B H 0.0484 0.4626 0.0162 0.137 Uiso 1 1 calc R . .
H19C H 0.0916 0.4862 0.0549 0.137 Uiso 1 1 calc R . .
C20 C 0.04328(17) 0.6700(5) 0.03611(18) 0.0913(19) Uani 1 1 d . . .
H20A H 0.0578 0.6669 0.0686 0.137 Uiso 1 1 calc R . .
H20B H 0.0173 0.6299 0.0285 0.137 Uiso 1 1 calc R . .
H20C H 0.0375 0.7455 0.0268 0.137 Uiso 1 1 calc R . .
C21 C 0.14214(15) 0.9403(4) 0.12436(15) 0.0487(12) Uani 1 1 d D . .
H21A H 0.1159(7) 0.910(3) 0.1200(14) 0.058 Uiso 1 1 d D . .
C22 C 0.17275(15) 0.8955(3) 0.16507(14) 0.0437(12) Uani 1 1 d . . .
C23 C 0.20984(16) 0.9471(4) 0.19194(16) 0.0561(13) Uani 1 1 d . . .
H23 H 0.2172 1.0139 0.1820 0.067 Uiso 1 1 calc R . .
C24 C 0.23610(17) 0.9029(5) 0.23261(17) 0.0705(15) Uani 1 1 d . . .
H24 H 0.2603 0.9411 0.2495 0.085 Uiso 1 1 calc R . .
C25 C 0.22738(19) 0.8048(5) 0.24850(17) 0.0715(16) Uani 1 1 d . . .
H25 H 0.2447 0.7784 0.2768 0.086 Uiso 1 1 calc R . .
C26 C 0.19239(17) 0.7436(4) 0.22242(16) 0.0542(13) Uani 1 1 d . . .
C27 C 0.16610(15) 0.7865(4) 0.17976(15) 0.0460(12) Uani 1 1 d . . .
C28 C 0.12711(18) 0.6276(4) 0.16514(18) 0.0666(15) Uani 1 1 d . . .
H28 H 0.1059 0.5849 0.1451 0.080 Uiso 1 1 calc R . .
C29 C 0.1486(2) 0.5846(4) 0.2084(2) 0.0743(16) Uani 1 1 d . . .
H29 H 0.1405 0.5183 0.2179 0.089 Uiso 1 1 calc R . .
C30 C 0.1813(2) 0.6418(4) 0.23577(19) 0.0713(16) Uani 1 1 d . . .
H30 H 0.1969 0.6131 0.2643 0.086 Uiso 1 1 calc R . .
C31 C 0.08765(17) 1.1023(4) 0.06695(18) 0.0714(15) Uani 1 1 d . . .
H31 H 0.0872 1.1778 0.0556 0.086 Uiso 1 1 calc R . .
C32 C 0.07613(18) 1.0281(5) 0.02550(19) 0.0924(19) Uani 1 1 d . . .
H32A H 0.0730 0.9538 0.0344 0.139 Uiso 1 1 calc R . .
H32B H 0.0979 1.0308 0.0124 0.139 Uiso 1 1 calc R . .
H32C H 0.0501 1.0527 0.0033 0.139 Uiso 1 1 calc R . .
C33 C 0.0536(2) 1.0968(6) 0.0886(2) 0.123(2) Uani 1 1 d . . .
H33A H 0.0275 1.1226 0.0670 0.184 Uiso 1 1 calc R . .
H33B H 0.0614 1.1424 0.1154 0.184 Uiso 1 1 calc R . .
H33C H 0.0503 1.0219 0.0969 0.184 Uiso 1 1 calc R . .
C34 C 0.1499(2) 1.1784(4) 0.15260(17) 0.0759(17) Uani 1 1 d . . .
H34 H 0.1805 1.1859 0.1667 0.091 Uiso 1 1 calc R . .
C35 C 0.1351(3) 1.1382(5) 0.1905(2) 0.131(3) Uani 1 1 d . . .
H35A H 0.1420 1.1920 0.2146 0.197 Uiso 1 1 calc R . .
H35B H 0.1487 1.0697 0.2023 0.197 Uiso 1 1 calc R . .
H35C H 0.1052 1.1274 0.1787 0.197 Uiso 1 1 calc R . .
C36 C 0.1337(2) 1.2959(4) 0.1368(2) 0.109(2) Uani 1 1 d . . .
H36A H 0.1037 1.2944 0.1226 0.163 Uiso 1 1 calc R . .
H36B H 0.1461 1.3220 0.1152 0.163 Uiso 1 1 calc R . .
H36C H 0.1413 1.3444 0.1627 0.163 Uiso 1 1 calc R . .
C37 C 0.19327(16) 1.1732(4) 0.06230(17) 0.0587(14) Uani 1 1 d . . .
C38 C 0.15940(19) 1.2416(5) 0.0274(2) 0.096(2) Uani 1 1 d . . .
H38A H 0.1421 1.1941 0.0037 0.144 Uiso 1 1 calc R . .
H38B H 0.1724 1.2960 0.0143 0.144 Uiso 1 1 calc R . .
H38C H 0.1424 1.2776 0.0423 0.144 Uiso 1 1 calc R . .
C39 C 0.2224(2) 1.2482(4) 0.0991(2) 0.101(2) Uani 1 1 d . . .
H39A H 0.2060 1.2951 0.1112 0.151 Uiso 1 1 calc R . .
H39B H 0.2388 1.2927 0.0859 0.151 Uiso 1 1 calc R . .
H39C H 0.2409 1.2039 0.1232 0.151 Uiso 1 1 calc R . .
C40 C 0.22019(19) 1.1200(4) 0.03770(19) 0.0877(19) Uani 1 1 d . . .
H40A H 0.2412 1.0743 0.0587 0.132 Uiso 1 1 calc R . .
H40B H 0.2336 1.1765 0.0260 0.132 Uiso 1 1 calc R . .
H40C H 0.2028 1.0757 0.0128 0.132 Uiso 1 1 calc R . .
C41 C 0.06056(17) 0.6820(4) 0.27482(16) 0.0613(14) Uani 1 1 d D . .
H41A H 0.0647(15) 0.699(4) 0.2473(9) 0.074 Uiso 1 1 d D . .
C42 C 0.06132(15) 0.5645(4) 0.28106(17) 0.0572(13) Uani 1 1 d . . .
C43 C 0.06929(16) 0.5099(5) 0.32237(18) 0.0696(15) Uani 1 1 d . . .
H43 H 0.0744 0.5520 0.3487 0.084 Uiso 1 1 calc R . .
C44 C 0.06998(18) 0.3957(5) 0.3265(2) 0.0817(18) Uani 1 1 d . . .
H44 H 0.0750 0.3645 0.3552 0.098 Uiso 1 1 calc R . .
C45 C 0.06353(19) 0.3283(5) 0.2899(2) 0.0851(18) Uani 1 1 d . . .
H45 H 0.0656 0.2521 0.2934 0.102 Uiso 1 1 calc R . .
C46 C 0.05364(17) 0.3767(5) 0.2466(2) 0.0723(16) Uani 1 1 d . . .
C47 C 0.05026(16) 0.4917(4) 0.24180(18) 0.0627(14) Uani 1 1 d . . .
C48 C 0.02745(19) 0.4778(6) 0.16268(19) 0.0883(19) Uani 1 1 d . . .
H48 H 0.0181 0.5118 0.1341 0.106 Uiso 1 1 calc R . .
C49 C 0.0315(2) 0.3640(6) 0.1641(2) 0.096(2) Uani 1 1 d . . .
H49 H 0.0258 0.3227 0.1375 0.115 Uiso 1 1 calc R . .
C50 C 0.0438(2) 0.3155(5) 0.2053(3) 0.095(2) Uani 1 1 d . . .
H50 H 0.0461 0.2391 0.2070 0.114 Uiso 1 1 calc R . .
C51 C 0.12464(17) 0.7543(4) 0.36298(18) 0.0731(16) Uani 1 1 d . . .
H51 H 0.1191 0.7049 0.3852 0.088 Uiso 1 1 calc R . .
C52 C 0.15484(18) 0.6936(5) 0.3450(2) 0.102(2) Uani 1 1 d . . .
H52A H 0.1665 0.7443 0.3288 0.153 Uiso 1 1 calc R . .
H52B H 0.1401 0.6360 0.3246 0.153 Uiso 1 1 calc R . .
H52C H 0.1771 0.6620 0.3701 0.153 Uiso 1 1 calc R . .
C53 C 0.14729(19) 0.8562(5) 0.3902(2) 0.109(2) Uani 1 1 d . . .
H53A H 0.1731 0.8334 0.4133 0.164 Uiso 1 1 calc R . .
H53B H 0.1296 0.8909 0.4045 0.164 Uiso 1 1 calc R . .
H53C H 0.1533 0.9074 0.3698 0.164 Uiso 1 1 calc R . .
C54 C 0.0795(2) 0.9066(5) 0.2880(2) 0.104(2) Uani 1 1 d D . .
H54A H 0.0549 0.9031 0.2610 0.125 Uiso 0.488(11) 1 d PR A 1
H54B H 0.0907 0.9578 0.3128 0.125 Uiso 0.512(11) 1 d PR A 2
C55 C 0.1139(2) 0.9045(5) 0.2664(2) 0.133(3) Uani 1 1 d D A .
H55A H 0.1116 0.9690 0.2478 0.200 Uiso 1 1 calc R . .
H55B H 0.1106 0.8397 0.2477 0.200 Uiso 1 1 calc R . .
H55C H 0.1410 0.9033 0.2901 0.200 Uiso 1 1 calc R . .
C56 C 0.0740(5) 1.0156(7) 0.3044(5) 0.125(7) Uani 0.488(11) 1 d PD A 1
H56A H 0.0749 1.0700 0.2823 0.187 Uiso 0.488(11) 1 calc PR A 1
H56B H 0.0961 1.0298 0.3329 0.187 Uiso 0.488(11) 1 calc PR A 1
H56C H 0.0474 1.0192 0.3088 0.187 Uiso 0.488(11) 1 calc PR A 1
C56' C 0.0392(3) 0.9610(9) 0.2605(4) 0.105(6) Uani 0.512(11) 1 d PD A 2
H56D H 0.0206 0.9623 0.2778 0.158 Uiso 0.512(11) 1 calc PR A 2
H56E H 0.0263 0.9206 0.2326 0.158 Uiso 0.512(11) 1 calc PR A 2
H56F H 0.0447 1.0352 0.2533 0.158 Uiso 0.512(11) 1 calc PR A 2
C57 C 0.02698(18) 0.8238(5) 0.37643(18) 0.0744(16) Uani 1 1 d . . .
C58 C 0.0507(2) 0.7576(6) 0.41869(18) 0.114(2) Uani 1 1 d . . .
H58A H 0.0447 0.6806 0.4127 0.171 Uiso 1 1 calc R . .
H58B H 0.0422 0.7805 0.4437 0.171 Uiso 1 1 calc R . .
H58C H 0.0804 0.7698 0.4264 0.171 Uiso 1 1 calc R . .
C59 C -0.02036(19) 0.8085(5) 0.36618(19) 0.0904(19) Uani 1 1 d . . .
H59A H -0.0358 0.8477 0.3387 0.136 Uiso 1 1 calc R . .
H59B H -0.0277 0.8367 0.3912 0.136 Uiso 1 1 calc R . .
H59C H -0.0272 0.7314 0.3622 0.136 Uiso 1 1 calc R . .
C60 C 0.0355(2) 0.9493(5) 0.3829(2) 0.124(3) Uani 1 1 d . . .
H60A H 0.0651 0.9629 0.3906 0.186 Uiso 1 1 calc R . .
H60B H 0.0265 0.9757 0.4071 0.186 Uiso 1 1 calc R . .
H60C H 0.0203 0.9871 0.3550 0.186 Uiso 1 1 calc R . .

loop_
_atom_site_aniso_label
_atom_site_aniso_U_11
_atom_site_aniso_U_22
_atom_site_aniso_U_33
_atom_site_aniso_U_23
_atom_site_aniso_U_13
_atom_site_aniso_U_12
Li1 0.056(6) 0.064(5) 0.047(5) -0.010(4) 0.020(4) -0.013(4)
Li2 0.057(6) 0.040(4) 0.069(5) 0.000(4) 0.019(4) 0.001(4)
Li3 0.068(7) 0.091(7) 0.068(6) -0.008(5) 0.027(5) -0.020(5)
N1 0.042(2) 0.057(2) 0.041(2) -0.0102(18) 0.0108(19) -0.010(2)
N2 0.046(3) 0.047(2) 0.050(2) -0.0042(19) 0.012(2) -0.009(2)
N3 0.053(3) 0.036(2) 0.052(2) 0.0010(17) 0.024(2) 0.0043(18)
N4 0.057(3) 0.044(2) 0.055(3) 0.001(2) 0.023(2) -0.002(2)
N5 0.052(3) 0.078(3) 0.054(2) -0.019(2) 0.024(2) 0.002(2)
N6 0.061(3) 0.084(3) 0.058(3) -0.011(3) 0.019(2) 0.010(2)
P1 0.0458(8) 0.0404(7) 0.0387(7) -0.0037(5) 0.0115(6) -0.0030(6)
P2 0.0598(9) 0.0394(7) 0.0508(8) -0.0012(6) 0.0211(7) 0.0074(6)
P3 0.0553(10) 0.0543(8) 0.0607(9) -0.0042(7) 0.0154(7) 0.0008(7)
C1 0.043(3) 0.034(3) 0.045(3) 0.000(2) 0.010(2) -0.003(2)
C2 0.043(3) 0.036(3) 0.041(3) -0.004(2) 0.017(2) 0.000(2)
C3 0.056(3) 0.046(3) 0.046(3) -0.001(2) 0.013(3) -0.001(2)
C4 0.083(4) 0.049(3) 0.058(3) 0.010(3) 0.012(3) -0.002(3)
C5 0.075(4) 0.071(4) 0.058(4) 0.020(3) 0.006(3) 0.015(3)
C6 0.051(4) 0.065(4) 0.045(3) 0.001(3) 0.008(3) -0.002(3)
C7 0.036(3) 0.045(3) 0.043(3) -0.002(2) 0.013(2) -0.002(2)
C8 0.059(4) 0.058(3) 0.070(4) -0.006(3) 0.014(3) -0.015(3)
C9 0.057(4) 0.094(5) 0.071(4) -0.010(3) 0.005(3) -0.023(4)
C10 0.049(4) 0.098(5) 0.066(4) 0.008(3) -0.004(3) -0.002(4)
C11 0.068(4) 0.041(3) 0.052(3) -0.004(2) 0.029(3) -0.001(2)
C12 0.078(5) 0.069(4) 0.084(4) -0.012(3) 0.037(3) 0.009(3)
C13 0.101(5) 0.063(3) 0.060(3) -0.022(3) 0.024(3) -0.005(3)
C14 0.074(4) 0.062(3) 0.054(3) 0.005(2) 0.024(3) -0.002(3)
C15 0.102(5) 0.094(4) 0.075(4) 0.016(3) 0.041(4) -0.011(4)
C16 0.127(6) 0.073(4) 0.090(4) 0.033(3) 0.034(4) 0.024(4)
C17 0.051(4) 0.074(4) 0.052(3) -0.014(3) 0.016(3) -0.017(3)
C18 0.056(4) 0.144(6) 0.071(4) -0.019(4) 0.003(3) -0.027(4)
C19 0.075(5) 0.086(4) 0.112(5) -0.010(4) 0.031(4) -0.035(4)
C20 0.054(4) 0.126(5) 0.096(4) -0.030(4) 0.029(4) -0.021(4)
C21 0.048(3) 0.049(3) 0.047(3) 0.004(2) 0.015(3) -0.001(2)
C22 0.055(3) 0.044(3) 0.037(3) -0.005(2) 0.022(3) 0.002(2)
C23 0.066(4) 0.053(3) 0.043(3) -0.002(2) 0.011(3) -0.002(3)
C24 0.062(4) 0.079(4) 0.060(4) -0.018(3) 0.007(3) -0.006(3)
C25 0.083(5) 0.073(4) 0.049(3) 0.004(3) 0.010(3) 0.017(4)
C26 0.066(4) 0.052(3) 0.045(3) -0.004(3) 0.021(3) 0.006(3)
C27 0.056(3) 0.045(3) 0.041(3) 0.003(2) 0.022(3) 0.006(3)
C28 0.076(4) 0.057(3) 0.073(4) -0.001(3) 0.032(3) -0.008(3)
C29 0.104(5) 0.049(3) 0.078(4) 0.011(3) 0.042(4) -0.004(3)
C30 0.101(5) 0.059(4) 0.059(4) 0.016(3) 0.034(4) 0.018(3)
C31 0.061(4) 0.069(4) 0.088(4) 0.015(3) 0.030(3) 0.008(3)
C32 0.073(5) 0.096(5) 0.085(4) -0.001(4) -0.002(4) 0.002(4)
C33 0.082(5) 0.138(6) 0.158(7) 0.026(5) 0.053(5) 0.012(5)
C34 0.107(5) 0.057(3) 0.071(4) -0.015(3) 0.041(4) 0.012(3)
C35 0.222(9) 0.118(5) 0.085(5) 0.001(4) 0.091(6) 0.055(6)
C36 0.148(7) 0.065(4) 0.127(5) -0.027(4) 0.063(5) 0.007(4)
C37 0.063(4) 0.045(3) 0.075(4) 0.002(3) 0.032(3) -0.002(3)
C38 0.096(5) 0.076(4) 0.123(5) 0.045(4) 0.045(4) 0.009(4)
C39 0.100(5) 0.069(4) 0.144(6) -0.011(4) 0.056(5) -0.021(4)
C40 0.111(5) 0.070(4) 0.109(5) 0.017(3) 0.071(4) 0.002(4)
C41 0.070(4) 0.061(3) 0.054(3) -0.004(3) 0.024(3) 0.009(3)
C42 0.056(4) 0.059(3) 0.057(3) -0.001(3) 0.019(3) 0.010(3)
C43 0.067(4) 0.072(4) 0.063(4) 0.001(3) 0.013(3) 0.001(3)
C44 0.091(5) 0.065(4) 0.083(4) 0.006(3) 0.022(4) 0.006(3)
C45 0.089(5) 0.062(4) 0.099(5) 0.004(4) 0.026(4) 0.009(3)
C46 0.058(4) 0.055(4) 0.108(5) -0.012(4) 0.033(4) 0.011(3)
C47 0.062(4) 0.069(4) 0.051(3) -0.006(3) 0.012(3) 0.013(3)
C48 0.084(5) 0.121(6) 0.058(4) -0.025(4) 0.022(3) 0.015(4)
C49 0.107(6) 0.093(5) 0.081(5) -0.027(4) 0.025(4) 0.021(4)
C50 0.085(5) 0.079(4) 0.119(6) -0.033(5) 0.033(5) 0.009(4)
C51 0.059(4) 0.070(4) 0.073(4) -0.005(3) 0.002(3) 0.004(3)
C52 0.058(4) 0.102(5) 0.136(6) -0.018(4) 0.021(4) 0.017(4)
C53 0.073(5) 0.121(5) 0.114(5) -0.039(4) 0.006(4) -0.002(4)
C54 0.086(5) 0.096(5) 0.135(6) 0.052(4) 0.044(5) 0.005(4)
C55 0.118(6) 0.136(6) 0.172(7) 0.048(5) 0.083(6) -0.020(5)
C56 0.162(17) 0.030(7) 0.166(16) -0.008(8) 0.036(13) 0.001(8)
C56' 0.112(12) 0.077(9) 0.113(11) 0.022(8) 0.021(9) 0.001(8)
C57 0.065(4) 0.097(4) 0.061(4) -0.020(3) 0.022(3) -0.004(3)
C58 0.127(6) 0.157(6) 0.056(4) 0.005(4) 0.029(4) 0.022(5)
C59 0.088(5) 0.107(5) 0.092(4) -0.023(4) 0.051(4) -0.014(4)
C60 0.122(6) 0.098(5) 0.171(7) -0.089(5) 0.074(6) -0.043(4)

loop_
_atom_type_symbol
_atom_type_description
_atom_type_scat_dispersion_real
_atom_type_scat_dispersion_imag
_atom_type_scat_source
C C 0.0033 0.0016 'International Tables Vol C Tables 4.2.6.8 and 6.1.1.4'
H H 0.0000 0.0000 'International Tables Vol C Tables 4.2.6.8 and 6.1.1.4'
Li Li -0.0003 0.0001 'International Tables Vol C Tables 4.2.6.8 and 6.1.1.4'
N N 0.0061 0.0033 'International Tables Vol C Tables 4.2.6.8 and 6.1.1.4'
P P 0.1023 0.0942 'International Tables Vol C Tables 4.2.6.8 and 6.1.1.4'

loop_
_geom_angle_atom_site_label_1
_geom_angle_atom_site_label_2
_geom_angle_atom_site_label_3
_geom_angle
_geom_angle_site_symmetry_1
_geom_angle_site_symmetry_3
N1 Li1 N4 128.0(4) . .
N1 Li1 C1 73.6(3) . .
N4 Li1 C1 126.8(4) . .
N1 Li1 C21 152.0(4) . .
N4 Li1 C21 75.3(3) . .
C1 Li1 C21 106.2(3) . .
N1 Li1 P1 34.85(16) . .
N4 Li1 P1 141.5(4) . .
C1 Li1 P1 38.91(15) . .
C21 Li1 P1 136.5(3) . .
N1 Li1 Li2 116.9(4) . .
N4 Li1 Li2 110.8(3) . .
C1 Li1 Li2 52.3(2) . .
C21 Li1 Li2 54.2(2) . .
P1 Li1 Li2 85.1(3) . .
N1 Li1 H21A 142.2(9) . .
N4 Li1 H21A 68.1(10) . .
C1 Li1 H21A 128.1(5) . .
C21 Li1 H21A 22.6(3) . .
P1 Li1 H21A 149.9(10) . .
Li2 Li1 H21A 75.8(5) . .
N3 Li2 N2 127.5(4) . .
N3 Li2 C1 149.4(4) . .
N2 Li2 C1 77.2(3) . .
N3 Li2 C21 74.1(3) . .
N2 Li2 C21 126.2(4) . .
C1 Li2 C21 107.5(3) . .
N3 Li2 P2 34.91(17) . .
N2 Li2 P2 140.1(4) . .
C1 Li2 P2 137.1(4) . .
C21 Li2 P2 39.25(16) . .
N3 Li2 C7 152.2(4) . .
N2 Li2 C7 27.85(16) . .
C1 Li2 C7 57.4(2) . .
C21 Li2 C7 110.0(3) . .
P2 Li2 C7 142.7(3) . .
N3 Li2 Li1 117.0(4) . .
N2 Li2 Li1 112.0(3) . .
C1 Li2 Li1 54.1(2) . .
C21 Li2 Li1 53.7(2) . .
P2 Li2 Li1 86.2(3) . .
C7 Li2 Li1 84.2(3) . .
N3 Li2 H1A 139.5(9) . .
N2 Li2 H1A 69.2(10) . .
C1 Li2 H1A 23.1(3) . .
C21 Li2 H1A 130.1(5) . .
P2 Li2 H1A 150.6(10) . .
C7 Li2 H1A 59.5(10) . .
Li1 Li2 H1A 76.4(5) . .
N5 Li3 N6 134.2(5) . 2
N5 Li3 C41 141.3(5) . 2
N6 Li3 C41 78.2(3) 2 2
N5 Li3 C41 73.3(3) . .
N6 Li3 C41 124.5(5) 2 .
C41 Li3 C41 108.4(4) 2 .
N5 Li3 P3 34.72(19) . .
N6 Li3 P3 144.6(5) 2 .
C41 Li3 P3 132.1(4) 2 .
C41 Li3 P3 38.73(18) . .
N5 Li3 C42 91.9(4) . .
N6 Li3 C42 93.6(4) 2 .
C41 Li3 C42 109.0(4) 2 .
C41 Li3 C42 31.22(18) . .
P3 Li3 C42 62.1(2) . .
N5 Li3 Li3 113.1(4) . 2
N6 Li3 Li3 109.4(3) 2 2
C41 Li3 Li3 56.4(3) 2 2
C41 Li3 Li3 52.0(3) . 2
P3 Li3 Li3 82.5(4) . 2
C42 Li3 Li3 61.5(3) . 2
C17 N1 P1 132.8(3) . .
C17 N1 Li1 127.2(4) . .
P1 N1 Li1 100.0(3) . .
C8 N2 C7 117.7(4) . .
C8 N2 Li2 127.6(4) . .
C7 N2 Li2 107.0(4) . .
C37 N3 P2 132.7(3) . .
C37 N3 Li2 126.8(4) . .
P2 N3 Li2 100.5(3) . .
C28 N4 C27 117.8(4) . .
C28 N4 Li1 127.0(4) . .
C27 N4 Li1 106.5(3) . .
C57 N5 P3 135.3(4) . .
C57 N5 Li3 122.3(4) . .
P3 N5 Li3 101.5(3) . .
C48 N6 C47 117.8(5) . .
C48 N6 Li3 126.9(5) . 2
C47 N6 Li3 106.7(4) . 2
N1 P1 C1 105.5(2) . .
N1 P1 C14 115.2(2) . .
C1 P1 C14 106.1(2) . .
N1 P1 C11 114.5(2) . .
C1 P1 C11 111.6(2) . .
C14 P1 C11 103.8(2) . .
N1 P1 Li1 45.2(2) . .
C1 P1 Li1 60.5(2) . .
C14 P1 Li1 122.2(2) . .
C11 P1 Li1 133.9(2) . .
N3 P2 C21 105.9(2) . .
N3 P2 C31 115.2(2) . .
C21 P2 C31 105.6(2) . .
N3 P2 C34 113.8(2) . .
C21 P2 C34 112.0(2) . .
C31 P2 C34 104.1(3) . .
N3 P2 Li2 44.6(2) . .
C21 P2 Li2 61.4(2) . .
C31 P2 Li2 123.5(2) . .
C34 P2 Li2 132.2(3) . .
N5 P3 C41 105.3(2) . .
N5 P3 C54 115.3(3) . .
C41 P3 C54 103.2(3) . .
N5 P3 C51 114.3(2) . .
C41 P3 C51 112.1(2) . .
C54 P3 C51 106.2(3) . .
N5 P3 Li3 43.8(2) . .
C41 P3 Li3 61.8(3) . .
C54 P3 Li3 119.6(3) . .
C51 P3 Li3 134.1(3) . .
C2 C1 P1 124.1(3) . .
C2 C1 Li2 93.1(3) . .
P1 C1 Li2 134.3(3) . .
C2 C1 Li1 89.5(3) . .
P1 C1 Li1 80.6(2) . .
Li2 C1 Li1 73.6(3) . .
C2 C1 H1A 108(3) . .
P1 C1 H1A 116(2) . .
Li2 C1 H1A 67(2) . .
Li1 C1 H1A 138(2) . .
C3 C2 C7 115.4(4) . .
C3 C2 C1 125.3(4) . .
C7 C2 C1 119.3(4) . .
C4 C3 C2 122.4(4) . .
C4 C3 H3 118.8 . .
C2 C3 H3 118.8 . .
C5 C4 C3 121.6(5) . .
C5 C4 H4 119.2 . .
C3 C4 H4 119.2 . .
C4 C5 C6 119.6(5) . .
C4 C5 H5 120.2 . .
C6 C5 H5 120.2 . .
C5 C6 C10 124.9(5) . .
C5 C6 C7 119.3(5) . .
C10 C6 C7 115.7(5) . .
N2 C7 C6 122.6(4) . .
N2 C7 C2 116.5(4) . .
C6 C7 C2 120.9(4) . .
N2 C7 Li2 45.1(3) . .
C6 C7 Li2 151.9(3) . .
C2 C7 Li2 77.1(3) . .
N2 C8 C9 123.7(5) . .
N2 C8 H8 118.1 . .
C9 C8 H8 118.1 . .
C10 C9 C8 118.8(5) . .
C10 C9 H9 120.6 . .
C8 C9 H9 120.6 . .
C9 C10 C6 121.1(5) . .
C9 C10 H10 119.4 . .
C6 C10 H10 119.4 . .
C12 C11 C13 109.1(4) . .
C12 C11 P1 114.1(3) . .
C13 C11 P1 116.0(3) . .
C12 C11 H11 105.5 . .
C13 C11 H11 105.5 . .
P1 C11 H11 105.5 . .
C11 C12 H12A 109.5 . .
C11 C12 H12B 109.5 . .
H12A C12 H12B 109.5 . .
C11 C12 H12C 109.5 . .
H12A C12 H12C 109.5 . .
H12B C12 H12C 109.5 . .
C11 C13 H13A 109.5 . .
C11 C13 H13B 109.5 . .
H13A C13 H13B 109.5 . .
C11 C13 H13C 109.5 . .
H13A C13 H13C 109.5 . .
H13B C13 H13C 109.5 . .
C16 C14 C15 110.9(5) . .
C16 C14 P1 111.4(3) . .
C15 C14 P1 115.5(4) . .
C16 C14 H14 106.1 . .
C15 C14 H14 106.1 . .
P1 C14 H14 106.1 . .
C14 C15 H15A 109.5 . .
C14 C15 H15B 109.5 . .
H15A C15 H15B 109.5 . .
C14 C15 H15C 109.5 . .
H15A C15 H15C 109.5 . .
H15B C15 H15C 109.5 . .
C14 C16 H16A 109.5 . .
C14 C16 H16B 109.5 . .
H16A C16 H16B 109.5 . .
C14 C16 H16C 109.5 . .
H16A C16 H16C 109.5 . .
H16B C16 H16C 109.5 . .
N1 C17 C19 111.8(4) . .
N1 C17 C20 105.9(4) . .
C19 C17 C20 108.3(5) . .
N1 C17 C18 114.7(4) . .
C19 C17 C18 109.2(4) . .
C20 C17 C18 106.5(5) . .
C17 C18 H18A 109.5 . .
C17 C18 H18B 109.5 . .
H18A C18 H18B 109.5 . .
C17 C18 H18C 109.5 . .
H18A C18 H18C 109.5 . .
H18B C18 H18C 109.5 . .
C17 C19 H19A 109.5 . .
C17 C19 H19B 109.5 . .
H19A C19 H19B 109.5 . .
C17 C19 H19C 109.5 . .
H19A C19 H19C 109.5 . .
H19B C19 H19C 109.5 . .
C17 C20 H20A 109.5 . .
C17 C20 H20B 109.5 . .
H20A C20 H20B 109.5 . .
C17 C20 H20C 109.5 . .
H20A C20 H20C 109.5 . .
H20B C20 H20C 109.5 . .
C22 C21 P2 124.9(3) . .
C22 C21 Li1 93.1(3) . .
P2 C21 Li1 131.7(3) . .
C22 C21 Li2 88.7(3) . .
P2 C21 Li2 79.4(2) . .
Li1 C21 Li2 72.2(3) . .
C22 C21 H21A 110(3) . .
P2 C21 H21A 116(3) . .
Li1 C21 H21A 68(3) . .
Li2 C21 H21A 136(3) . .
C23 C22 C21 125.9(4) . .
C23 C22 C27 115.3(4) . .
C21 C22 C27 118.8(4) . .
C24 C23 C22 122.7(5) . .
C24 C23 H23 118.7 . .
C22 C23 H23 118.7 . .
C25 C24 C23 121.4(5) . .
C25 C24 H24 119.3 . .
C23 C24 H24 119.3 . .
C24 C25 C26 120.0(5) . .
C24 C25 H25 120.0 . .
C26 C25 H25 120.0 . .
C30 C26 C25 124.0(5) . .
C30 C26 C27 117.1(5) . .
C25 C26 C27 118.9(5) . .
N4 C27 C26 121.2(4) . .
N4 C27 C22 117.7(4) . .
C26 C27 C22 121.1(5) . .
N4 C28 C29 124.3(5) . .
N4 C28 H28 117.9 . .
C29 C28 H28 117.9 . .
C30 C29 C28 117.8(5) . .
C30 C29 H29 121.1 . .
C28 C29 H29 121.1 . .
C29 C30 C26 121.2(5) . .
C29 C30 H30 119.4 . .
C26 C30 H30 119.4 . .
C32 C31 C33 109.8(5) . .
C32 C31 P2 111.2(4) . .
C33 C31 P2 116.3(4) . .
C32 C31 H31 106.3 . .
C33 C31 H31 106.3 . .
P2 C31 H31 106.3 . .
C31 C32 H32A 109.5 . .
C31 C32 H32B 109.5 . .
H32A C32 H32B 109.5 . .
C31 C32 H32C 109.5 . .
H32A C32 H32C 109.5 . .
H32B C32 H32C 109.5 . .
C31 C33 H33A 109.5 . .
C31 C33 H33B 109.5 . .
H33A C33 H33B 109.5 . .
C31 C33 H33C 109.5 . .
H33A C33 H33C 109.5 . .
H33B C33 H33C 109.5 . .
C35 C34 C36 111.6(5) . .
C35 C34 P2 113.8(4) . .
C36 C34 P2 114.7(4) . .
C35 C34 H34 105.2 . .
C36 C34 H34 105.2 . .
P2 C34 H34 105.2 . .
C34 C35 H35A 109.5 . .
C34 C35 H35B 109.5 . .
H35A C35 H35B 109.5 . .
C34 C35 H35C 109.5 . .
H35A C35 H35C 109.5 . .
H35B C35 H35C 109.5 . .
C34 C36 H36A 109.5 . .
C34 C36 H36B 109.5 . .
H36A C36 H36B 109.5 . .
C34 C36 H36C 109.5 . .
H36A C36 H36C 109.5 . .
H36B C36 H36C 109.5 . .
N3 C37 C40 106.0(4) . .
N3 C37 C38 113.6(4) . .
C40 C37 C38 107.9(4) . .
N3 C37 C39 112.4(4) . .
C40 C37 C39 106.5(5) . .
C38 C37 C39 110.1(5) . .
C37 C38 H38A 109.5 . .
C37 C38 H38B 109.5 . .
H38A C38 H38B 109.5 . .
C37 C38 H38C 109.5 . .
H38A C38 H38C 109.5 . .
H38B C38 H38C 109.5 . .
C37 C39 H39A 109.5 . .
C37 C39 H39B 109.5 . .
H39A C39 H39B 109.5 . .
C37 C39 H39C 109.5 . .
H39A C39 H39C 109.5 . .
H39B C39 H39C 109.5 . .
C37 C40 H40A 109.5 . .
C37 C40 H40B 109.5 . .
H40A C40 H40B 109.5 . .
C37 C40 H40C 109.5 . .
H40A C40 H40C 109.5 . .
H40B C40 H40C 109.5 . .
C42 C41 P3 126.5(4) . .
C42 C41 Li3 95.6(4) . 2
P3 C41 Li3 127.1(3) . 2
C42 C41 Li3 87.0(4) . .
P3 C41 Li3 79.5(3) . .
Li3 C41 Li3 71.6(4) 2 .
C42 C41 H41A 110(3) . .
P3 C41 H41A 118(3) . .
Li3 C41 H41A 60(3) 2 .
Li3 C41 H41A 130(3) . .
C43 C42 C41 125.9(5) . .
C43 C42 C47 113.7(5) . .
C41 C42 C47 120.2(5) . .
C43 C42 Li3 91.8(4) . .
C41 C42 Li3 61.8(3) . .
C47 C42 Li3 116.2(4) . .
C42 C43 C44 123.5(5) . .
C42 C43 H43 118.3 . .
C44 C43 H43 118.3 . .
C45 C44 C43 122.0(6) . .
C45 C44 H44 119.0 . .
C43 C44 H44 119.0 . .
C44 C45 C46 118.2(6) . .
C44 C45 H45 120.9 . .
C46 C45 H45 120.9 . .
C45 C46 C47 120.2(5) . .
C45 C46 C50 123.8(6) . .
C47 C46 C50 116.0(6) . .
N6 C47 C46 122.2(5) . .
N6 C47 C42 116.0(5) . .
C46 C47 C42 121.9(5) . .
N6 C48 C49 124.0(6) . .
N6 C48 H48 118.0 . .
C49 C48 H48 118.0 . .
C50 C49 C48 117.6(6) . .
C50 C49 H49 121.2 . .
C48 C49 H49 121.2 . .
C49 C50 C46 122.4(6) . .
C49 C50 H50 118.8 . .
C46 C50 H50 118.8 . .
C52 C51 C53 108.7(5) . .
C52 C51 P3 112.6(4) . .
C53 C51 P3 115.9(4) . .
C52 C51 H51 106.4 . .
C53 C51 H51 106.4 . .
P3 C51 H51 106.4 . .
C51 C52 H52A 109.5 . .
C51 C52 H52B 109.5 . .
H52A C52 H52B 109.5 . .
C51 C52 H52C 109.5 . .
H52A C52 H52C 109.5 . .
H52B C52 H52C 109.5 . .
C51 C53 H53A 109.5 . .
C51 C53 H53B 109.5 . .
H53A C53 H53B 109.5 . .
C51 C53 H53C 109.5 . .
H53A C53 H53C 109.5 . .
H53B C53 H53C 109.5 . .
C56 C54 C56' 66.2(7) . .
C56 C54 C55 112.3(6) . .
C56' C54 C55 116.1(6) . .
C56 C54 P3 121.7(6) . .
C56' C54 P3 114.0(5) . .
C55 C54 P3 116.8(4) . .
C56 C54 H54A 99.7 . .
C56' C54 H54A 33.8 . .
C55 C54 H54A 100.4 . .
P3 C54 H54A 100.5 . .
C56 C54 H54B 36.1 . .
C56' C54 H54B 101.8 . .
C55 C54 H54B 102.4 . .
P3 C54 H54B 102.4 . .
H54A C54 H54B 135.6 . .
C54 C55 H55A 109.5 . .
C54 C55 H55B 109.5 . .
H55A C55 H55B 109.5 . .
C54 C55 H55C 109.5 . .
H55A C55 H55C 109.5 . .
H55B C55 H55C 109.5 . .
C54 C56 H54B 39.9 . .
C54 C56 H56A 109.5 . .
H54B C56 H56A 125.7 . .
C54 C56 H56B 109.5 . .
H54B C56 H56B 69.6 . .
C54 C56 H56C 109.5 . .
H54B C56 H56C 122.2 . .
C54 C56' H54A 37.5 . .
C54 C56' H56D 109.5 . .
C54 C56' H56E 109.5 . .
H56D C56' H56E 109.5 . .
C54 C56' H56F 109.5 . .
H56D C56' H56F 109.5 . .
H56E C56' H56F 109.5 . .
N5 C57 C58 112.0(5) . .
N5 C57 C59 104.7(4) . .
C58 C57 C59 108.7(5) . .
N5 C57 C60 111.7(5) . .
C58 C57 C60 112.8(5) . .
C59 C57 C60 106.3(5) . .
C57 C58 H58A 109.5 . .
C57 C58 H58B 109.5 . .
H58A C58 H58B 109.5 . .
C57 C58 H58C 109.5 . .
H58A C58 H58C 109.5 . .
H58B C58 H58C 109.5 . .
C57 C59 H59A 109.5 . .
C57 C59 H59B 109.5 . .
H59A C59 H59B 109.5 . .
C57 C59 H59C 109.5 . .
H59A C59 H59C 109.5 . .
H59B C59 H59C 109.5 . .
C57 C60 H60A 109.5 . .
C57 C60 H60B 109.5 . .
H60A C60 H60B 109.5 . .
C57 C60 H60C 109.5 . .
H60A C60 H60C 109.5 . .
H60B C60 H60C 109.5 . .

loop_
_geom_bond_atom_site_label_1
_geom_bond_atom_site_label_2
_geom_bond_distance
_geom_bond_site_symmetry_2
Li1 N1 1.966(8) .
Li1 N4 2.101(8) .
Li1 C1 2.410(9) .
Li1 C21 2.417(8) .
Li1 P1 2.730(7) .
Li1 Li2 2.856(11) .
Li1 H21A 2.24(4) .
Li2 N3 1.946(8) .
Li2 N2 2.058(9) .
Li2 C1 2.355(8) .
Li2 C21 2.432(9) .
Li2 P2 2.724(8) .
Li2 C7 2.776(9) .
Li2 H1A 2.17(4) .
Li3 N5 1.924(9) .
Li3 N6 2.078(10) 2
Li3 C41 2.311(10) 2
Li3 C41 2.443(11) .
Li3 P3 2.726(9) .
Li3 C42 2.768(11) .
Li3 Li3 2.782(17) 2
N1 C17 1.456(6) .
N1 P1 1.584(4) .
N2 C8 1.320(6) .
N2 C7 1.356(5) .
N3 C37 1.468(5) .
N3 P2 1.585(4) .
N4 C28 1.321(5) .
N4 C27 1.355(5) .
N5 C57 1.472(6) .
N5 P3 1.585(4) .
N6 C48 1.339(6) .
N6 C47 1.369(6) .
N6 Li3 2.078(10) 2
P1 C1 1.739(4) .
P1 C14 1.841(5) .
P1 C11 1.859(4) .
P2 C21 1.753(4) .
P2 C31 1.838(5) .
P2 C34 1.866(5) .
P3 C41 1.734(5) .
P3 C54 1.832(5) .
P3 C51 1.864(5) .
C1 C2 1.446(6) .
C1 H1A 0.924(10) .
C2 C3 1.395(5) .
C2 C7 1.440(6) .
C3 C4 1.386(6) .
C3 H3 0.9300 .
C4 C5 1.356(7) .
C4 H4 0.9300 .
C5 C6 1.400(6) .
C5 H5 0.9300 .
C6 C10 1.411(7) .
C6 C7 1.415(6) .
C8 C9 1.386(7) .
C8 H8 0.9300 .
C9 C10 1.337(7) .
C9 H9 0.9300 .
C10 H10 0.9300 .
C11 C12 1.529(7) .
C11 C13 1.530(6) .
C11 H11 0.9800 .
C12 H12A 0.9600 .
C12 H12B 0.9600 .
C12 H12C 0.9600 .
C13 H13A 0.9600 .
C13 H13B 0.9600 .
C13 H13C 0.9600 .
C14 C16 1.488(7) .
C14 C15 1.524(6) .
C14 H14 0.9800 .
C15 H15A 0.9600 .
C15 H15B 0.9600 .
C15 H15C 0.9600 .
C16 H16A 0.9600 .
C16 H16B 0.9600 .
C16 H16C 0.9600 .
C17 C19 1.531(7) .
C17 C20 1.531(7) .
C17 C18 1.531(6) .
C18 H18A 0.9600 .
C18 H18B 0.9600 .
C18 H18C 0.9600 .
C19 H19A 0.9600 .
C19 H19B 0.9600 .
C19 H19C 0.9600 .
C20 H20A 0.9600 .
C20 H20B 0.9600 .
C20 H20C 0.9600 .
C21 C22 1.439(6) .
C21 H21A 0.928(10) .
C22 C23 1.395(6) .
C22 C27 1.441(6) .
C23 C24 1.380(6) .
C23 H23 0.9300 .
C24 C25 1.359(7) .
C24 H24 0.9300 .
C25 C26 1.397(7) .
C25 H25 0.9300 .
C26 C30 1.395(6) .
C26 C27 1.419(6) .
C28 C29 1.392(7) .
C28 H28 0.9300 .
C29 C30 1.335(7) .
C29 H29 0.9300 .
C30 H30 0.9300 .
C31 C32 1.509(7) .
C31 C33 1.525(7) .
C31 H31 0.9800 .
C32 H32A 0.9600 .
C32 H32B 0.9600 .
C32 H32C 0.9600 .
C33 H33A 0.9600 .
C33 H33B 0.9600 .
C33 H33C 0.9600 .
C34 C35 1.513(7) .
C34 C36 1.546(7) .
C34 H34 0.9800 .
C35 H35A 0.9600 .
C35 H35B 0.9600 .
C35 H35C 0.9600 .
C36 H36A 0.9600 .
C36 H36B 0.9600 .
C36 H36C 0.9600 .
C37 C40 1.521(6) .
C37 C38 1.525(7) .
C37 C39 1.528(7) .
C38 H38A 0.9600 .
C38 H38B 0.9600 .
C38 H38C 0.9600 .
C39 H39A 0.9600 .
C39 H39B 0.9600 .
C39 H39C 0.9600 .
C40 H40A 0.9600 .
C40 H40B 0.9600 .
C40 H40C 0.9600 .
C41 C42 1.437(6) .
C41 Li3 2.311(10) 2
C41 H41A 0.936(10) .
C42 C43 1.387(6) .
C42 C47 1.448(6) .
C43 C44 1.390(7) .
C43 H43 0.9300 .
C44 C45 1.357(7) .
C44 H44 0.9300 .
C45 C46 1.399(7) .
C45 H45 0.9300 .
C46 C47 1.403(7) .
C46 C50 1.419(7) .
C48 C49 1.386(8) .
C48 H48 0.9300 .
C49 C50 1.339(8) .
C49 H49 0.9300 .
C50 H50 0.9300 .
C51 C52 1.516(7) .
C51 C53 1.544(7) .
C51 H51 0.9800 .
C52 H52A 0.9600 .
C52 H52B 0.9600 .
C52 H52C 0.9600 .
C53 H53A 0.9600 .
C53 H53B 0.9600 .
C53 H53C 0.9600 .
C54 C56 1.452(7) .
C54 C56' 1.494(7) .
C54 C55 1.531(6) .
C54 H54A 0.9600 .
C54 H54B 0.9599 .
C55 H55A 0.9600 .
C55 H55B 0.9600 .
C55 H55C 0.9600 .
C56 H54B 0.8820 .
C56 H56A 0.9600 .
C56 H56B 0.9600 .
C56 H56C 0.9600 .
C56' H54A 0.8773 .
C56' H56D 0.9600 .
C56' H56E 0.9600 .
C56' H56F 0.9600 .
C57 C58 1.514(7) .
C57 C59 1.536(7) .
C57 C60 1.548(7) .
C58 H58A 0.9600 .
C58 H58B 0.9600 .
C58 H58C 0.9600 .
C59 H59A 0.9600 .
C59 H59B 0.9600 .
C59 H59C 0.9600 .
C60 H60A 0.9600 .
C60 H60B 0.9600 .
C60 H60C 0.9600 .

loop_
_geom_torsion_atom_site_label_1
_geom_torsion_atom_site_label_2
_geom_torsion_atom_site_label_3
_geom_torsion_atom_site_label_4
_geom_torsion
_geom_torsion_site_symmetry_1
_geom_torsion_site_symmetry_4
N1 Li1 Li2 N3 107.8(5) . .
N4 Li1 Li2 N3 -93.5(5) . .
C1 Li1 Li2 N3 145.5(5) . .
C21 Li1 Li2 N3 -41.0(4) . .
P1 Li1 Li2 N3 122.6(4) . .
N1 Li1 Li2 N2 -91.6(5) . .
N4 Li1 Li2 N2 67.1(5) . .
C1 Li1 Li2 N2 -54.0(3) . .
C21 Li1 Li2 N2 119.6(4) . .
P1 Li1 Li2 N2 -76.9(4) . .
N1 Li1 Li2 C1 -37.7(4) . .
N4 Li1 Li2 C1 121.0(4) . .
C21 Li1 Li2 C1 173.5(4) . .
P1 Li1 Li2 C1 -22.88(18) . .
N1 Li1 Li2 C21 148.8(5) . .
N4 Li1 Li2 C21 -52.5(3) . .
C1 Li1 Li2 C21 -173.5(4) . .
P1 Li1 Li2 C21 163.6(3) . .
N1 Li1 Li2 P2 125.0(4) . .
N4 Li1 Li2 P2 -76.3(4) . .
C1 Li1 Li2 P2 162.6(3) . .
C21 Li1 Li2 P2 -23.81(19) . .
P1 Li1 Li2 P2 139.8(2) . .
N1 Li1 Li2 C7 -91.1(4) . .
N4 Li1 Li2 C7 67.6(4) . .
C1 Li1 Li2 C7 -53.5(2) . .
C21 Li1 Li2 C7 120.1(3) . .
P1 Li1 Li2 C7 -76.3(2) . .
N4 Li1 N1 C17 49.0(8) . .
C1 Li1 N1 C17 173.2(4) . .
C21 Li1 N1 C17 -92.9(9) . .
P1 Li1 N1 C17 177.0(5) . .
Li2 Li1 N1 C17 -156.6(4) . .
N4 Li1 N1 P1 -128.1(5) . .
C1 Li1 N1 P1 -3.8(2) . .
C21 Li1 N1 P1 90.1(9) . .
Li2 Li1 N1 P1 26.4(4) . .
N3 Li2 N2 C8 10.9(8) . .
C1 Li2 N2 C8 170.8(4) . .
C21 Li2 N2 C8 -86.8(6) . .
P2 Li2 N2 C8 -35.2(8) . .
C7 Li2 N2 C8 -148.2(6) . .
Li1 Li2 N2 C8 -147.1(4) . .
N3 Li2 N2 C7 159.1(5) . .
C1 Li2 N2 C7 -41.1(3) . .
C21 Li2 N2 C7 61.4(5) . .
P2 Li2 N2 C7 113.0(5) . .
Li1 Li2 N2 C7 1.1(5) . .
N2 Li2 N3 C37 52.4(7) . .
C1 Li2 N3 C37 -86.2(9) . .
C21 Li2 N3 C37 176.2(4) . .
P2 Li2 N3 C37 178.6(5) . .
C7 Li2 N3 C37 73.4(10) . .
Li1 Li2 N3 C37 -150.5(4) . .
N2 Li2 N3 P2 -126.1(5) . .
C1 Li2 N3 P2 95.2(8) . .
C21 Li2 N3 P2 -2.4(2) . .
C7 Li2 N3 P2 -105.2(8) . .
Li1 Li2 N3 P2 31.0(4) . .
N1 Li1 N4 C28 9.3(8) . .
C1 Li1 N4 C28 -88.7(6) . .
C21 Li1 N4 C28 171.8(5) . .
P1 Li1 N4 C28 -37.1(8) . .
Li2 Li1 N4 C28 -146.5(4) . .
N1 Li1 N4 C27 155.5(5) . .
C1 Li1 N4 C27 57.6(5) . .
C21 Li1 N4 C27 -41.9(3) . .
P1 Li1 N4 C27 109.2(6) . .
Li2 Li1 N4 C27 -0.3(5) . .
N6 Li3 N5 C57 -44.2(9) 2 .
C41 Li3 N5 C57 94.7(8) 2 .
C41 Li3 N5 C57 -166.5(4) . .
P3 Li3 N5 C57 -170.7(6) . .
C42 Li3 N5 C57 -141.1(4) . .
Li3 Li3 N5 C57 159.2(4) 2 .
N6 Li3 N5 P3 126.4(7) 2 .
C41 Li3 N5 P3 -94.6(7) 2 .
C41 Li3 N5 P3 4.2(3) . .
C42 Li3 N5 P3 29.6(3) . .
Li3 Li3 N5 P3 -30.1(5) 2 .
C17 N1 P1 C1 -171.5(4) . .
Li1 N1 P1 C1 5.3(3) . .
C17 N1 P1 C14 71.9(5) . .
Li1 N1 P1 C14 -111.3(3) . .
C17 N1 P1 C11 -48.4(5) . .
Li1 N1 P1 C11 128.4(3) . .
C17 N1 P1 Li1 -176.8(6) . .
N4 Li1 P1 N1 85.7(6) . .
C1 Li1 P1 N1 174.1(4) . .
C21 Li1 P1 N1 -137.1(7) . .
Li2 Li1 P1 N1 -156.5(4) . .
N1 Li1 P1 C1 -174.1(4) . .
N4 Li1 P1 C1 -88.4(6) . .
C21 Li1 P1 C1 48.8(5) . .
Li2 Li1 P1 C1 29.3(2) . .
N1 Li1 P1 C14 94.7(3) . .
N4 Li1 P1 C14 -179.6(5) . .
C1 Li1 P1 C14 -91.1(3) . .
C21 Li1 P1 C14 -42.4(6) . .
Li2 Li1 P1 C14 -61.8(3) . .
N1 Li1 P1 C11 -81.7(4) . .
N4 Li1 P1 C11 4.0(8) . .
C1 Li1 P1 C11 92.4(3) . .
C21 Li1 P1 C11 141.2(4) . .
Li2 Li1 P1 C11 121.7(3) . .
C37 N3 P2 C21 -175.2(4) . .
Li2 N3 P2 C21 3.3(3) . .
C37 N3 P2 C31 68.5(5) . .
Li2 N3 P2 C31 -113.1(3) . .
C37 N3 P2 C34 -51.7(5) . .
Li2 N3 P2 C34 126.8(3) . .
C37 N3 P2 Li2 -178.4(6) . .
N2 Li2 P2 N3 86.9(6) . .
C1 Li2 P2 N3 -131.9(6) . .
C21 Li2 P2 N3 176.4(4) . .
C7 Li2 P2 N3 132.1(6) . .
Li1 Li2 P2 N3 -152.7(4) . .
N3 Li2 P2 C21 -176.4(4) . .
N2 Li2 P2 C21 -89.5(6) . .
C1 Li2 P2 C21 51.7(5) . .
C7 Li2 P2 C21 -44.3(5) . .
Li1 Li2 P2 C21 30.9(2) . .
N3 Li2 P2 C31 93.2(3) . .
N2 Li2 P2 C31 -179.9(5) . .
C1 Li2 P2 C31 -38.6(6) . .
C21 Li2 P2 C31 -90.4(3) . .
C7 Li2 P2 C31 -134.7(5) . .
Li1 Li2 P2 C31 -59.4(3) . .
N3 Li2 P2 C34 -81.7(4) . .
N2 Li2 P2 C34 5.2(7) . .
C1 Li2 P2 C34 146.4(4) . .
C21 Li2 P2 C34 94.7(3) . .
C7 Li2 P2 C34 50.4(6) . .
Li1 Li2 P2 C34 125.7(3) . .
C57 N5 P3 C41 162.9(5) . .
Li3 N5 P3 C41 -5.9(4) . .
C57 N5 P3 C54 -84.1(6) . .
Li3 N5 P3 C54 107.2(4) . .
C57 N5 P3 C51 39.5(6) . .
Li3 N5 P3 C51 -129.3(4) . .
C57 N5 P3 Li3 168.8(7) . .
N6 Li3 P3 N5 -94.7(8) 2 .
C41 Li3 P3 N5 122.9(7) 2 .
C41 Li3 P3 N5 -173.6(4) . .
C42 Li3 P3 N5 -146.1(4) . .
Li3 Li3 P3 N5 152.3(4) 2 .
N5 Li3 P3 C41 173.6(4) . .
N6 Li3 P3 C41 78.9(7) 2 .
C41 Li3 P3 C41 -63.6(5) 2 .
C42 Li3 P3 C41 27.5(2) . .
Li3 Li3 P3 C41 -34.1(2) 2 .
N5 Li3 P3 C54 -96.8(4) . .
N6 Li3 P3 C54 168.5(7) 2 .
C41 Li3 P3 C54 26.0(7) 2 .
C41 Li3 P3 C54 89.6(4) . .
C42 Li3 P3 C54 117.1(3) . .
Li3 Li3 P3 C54 55.5(3) 2 .
N5 Li3 P3 C51 79.4(5) . .
N6 Li3 P3 C51 -15.3(9) 2 .
C41 Li3 P3 C51 -157.8(4) 2 .
C41 Li3 P3 C51 -94.2(4) . .
C42 Li3 P3 C51 -66.7(4) . .
Li3 Li3 P3 C51 -128.3(3) 2 .
N1 P1 C1 C2 78.6(4) . .
C14 P1 C1 C2 -158.8(4) . .
C11 P1 C1 C2 -46.4(4) . .
Li1 P1 C1 C2 82.9(4) . .
N1 P1 C1 Li2 -60.1(4) . .
C14 P1 C1 Li2 62.5(4) . .
C11 P1 C1 Li2 174.9(4) . .
Li1 P1 C1 Li2 -55.8(4) . .
N1 P1 C1 Li1 -4.3(3) . .
C14 P1 C1 Li1 118.3(3) . .
C11 P1 C1 Li1 -129.3(3) . .
N3 Li2 C1 C2 -171.3(8) . .
N2 Li2 C1 C2 41.2(3) . .
C21 Li2 C1 C2 -83.1(4) . .
P2 Li2 C1 C2 -114.5(5) . .
C7 Li2 C1 C2 19.8(2) . .
Li1 Li2 C1 C2 -88.6(3) . .
N3 Li2 C1 P1 -24.5(11) . .
N2 Li2 C1 P1 -172.0(3) . .
C21 Li2 C1 P1 63.7(5) . .
P2 Li2 C1 P1 32.4(7) . .
C7 Li2 C1 P1 166.7(4) . .
Li1 Li2 C1 P1 58.3(4) . .
N3 Li2 C1 Li1 -82.8(9) . .
N2 Li2 C1 Li1 129.7(3) . .
C21 Li2 C1 Li1 5.5(3) . .
P2 Li2 C1 Li1 -25.9(5) . .
C7 Li2 C1 Li1 108.4(3) . .
N1 Li1 C1 C2 -121.3(3) . .
N4 Li1 C1 C2 4.3(5) . .
C21 Li1 C1 C2 87.9(4) . .
P1 Li1 C1 C2 -124.7(3) . .
Li2 Li1 C1 C2 93.3(3) . .
N1 Li1 C1 P1 3.5(2) . .
N4 Li1 C1 P1 129.1(4) . .
C21 Li1 C1 P1 -147.4(3) . .
Li2 Li1 C1 P1 -141.9(3) . .
N1 Li1 C1 Li2 145.4(3) . .
N4 Li1 C1 Li2 -89.0(5) . .
C21 Li1 C1 Li2 -5.5(3) . .
P1 Li1 C1 Li2 141.9(3) . .
P1 C1 C2 C3 -11.5(6) . .
Li2 C1 C2 C3 140.3(4) . .
Li1 C1 C2 C3 66.7(5) . .
P1 C1 C2 C7 169.1(3) . .
Li2 C1 C2 C7 -39.1(4) . .
Li1 C1 C2 C7 -112.7(4) . .
C7 C2 C3 C4 -6.3(6) . .
C1 C2 C3 C4 174.2(4) . .
C2 C3 C4 C5 -1.3(8) . .
C3 C4 C5 C6 5.0(8) . .
C4 C5 C6 C10 178.5(5) . .
C4 C5 C6 C7 -0.8(7) . .
C8 N2 C7 C6 4.6(6) . .
Li2 N2 C7 C6 -147.2(4) . .
C8 N2 C7 C2 -176.1(4) . .
Li2 N2 C7 C2 32.0(5) . .
C8 N2 C7 Li2 151.9(5) . .
C5 C6 C7 N2 172.2(4) . .
C10 C6 C7 N2 -7.2(7) . .
C5 C6 C7 C2 -7.1(7) . .
C10 C6 C7 C2 173.5(4) . .
C5 C6 C7 Li2 117.7(7) . .
C10 C6 C7 Li2 -61.7(9) . .
C3 C2 C7 N2 -168.9(4) . .
C1 C2 C7 N2 10.6(6) . .
C3 C2 C7 C6 10.3(6) . .
C1 C2 C7 C6 -170.2(4) . .
C3 C2 C7 Li2 -146.3(4) . .
C1 C2 C7 Li2 33.2(4) . .
N3 Li2 C7 N2 -37.3(8) . .
C1 Li2 C7 N2 130.5(4) . .
C21 Li2 C7 N2 -131.1(5) . .
P2 Li2 C7 N2 -103.0(6) . .
Li1 Li2 C7 N2 -179.0(4) . .
N3 Li2 C7 C6 38.1(14) . .
N2 Li2 C7 C6 75.5(8) . .
C1 Li2 C7 C6 -154.1(8) . .
C21 Li2 C7 C6 -55.6(9) . .
P2 Li2 C7 C6 -27.5(11) . .
Li1 Li2 C7 C6 -103.5(8) . .
N3 Li2 C7 C2 171.8(9) . .
N2 Li2 C7 C2 -150.9(4) . .
C1 Li2 C7 C2 -20.4(2) . .
C21 Li2 C7 C2 78.0(3) . .
P2 Li2 C7 C2 106.1(5) . .
Li1 Li2 C7 C2 30.2(3) . .
C7 N2 C8 C9 1.0(7) . .
Li2 N2 C8 C9 146.3(5) . .
N2 C8 C9 C10 -3.6(9) . .
C8 C9 C10 C6 0.6(9) . .
C5 C6 C10 C9 -174.9(5) . .
C7 C6 C10 C9 4.4(8) . .
N1 P1 C11 C12 -147.0(3) . .
C1 P1 C11 C12 -27.2(4) . .
C14 P1 C11 C12 86.6(4) . .
Li1 P1 C11 C12 -96.5(4) . .
N1 P1 C11 C13 84.8(4) . .
C1 P1 C11 C13 -155.4(4) . .
C14 P1 C11 C13 -41.6(4) . .
Li1 P1 C11 C13 135.3(4) . .
N1 P1 C14 C16 46.8(5) . .
C1 P1 C14 C16 -69.5(4) . .
C11 P1 C14 C16 172.8(4) . .
Li1 P1 C14 C16 -4.5(5) . .
N1 P1 C14 C15 174.5(4) . .
C1 P1 C14 C15 58.2(4) . .
C11 P1 C14 C15 -59.5(4) . .
Li1 P1 C14 C15 123.1(4) . .
P1 N1 C17 C19 75.9(5) . .
Li1 N1 C17 C19 -100.1(5) . .
P1 N1 C17 C20 -166.3(4) . .
Li1 N1 C17 C20 17.7(6) . .
P1 N1 C17 C18 -49.1(7) . .
Li1 N1 C17 C18 134.9(5) . .
N3 P2 C21 C22 78.3(4) . .
C31 P2 C21 C22 -159.0(4) . .
C34 P2 C21 C22 -46.3(5) . .
Li2 P2 C21 C22 80.9(4) . .
N3 P2 C21 Li1 -56.9(4) . .
C31 P2 C21 Li1 65.8(4) . .
C34 P2 C21 Li1 178.5(4) . .
Li2 P2 C21 Li1 -54.3(4) . .
N3 P2 C21 Li2 -2.6(3) . .
C31 P2 C21 Li2 120.0(3) . .
C34 P2 C21 Li2 -127.2(3) . .
N1 Li1 C21 C22 -167.9(9) . .
N4 Li1 C21 C22 42.3(3) . .
C1 Li1 C21 C22 -82.4(4) . .
P1 Li1 C21 C22 -111.8(5) . .
Li2 Li1 C21 C22 -87.7(3) . .
N1 Li1 C21 P2 -23.3(11) . .
N4 Li1 C21 P2 -173.1(4) . .
C1 Li1 C21 P2 62.3(5) . .
P1 Li1 C21 P2 32.8(7) . .
Li2 Li1 C21 P2 56.9(4) . .
N1 Li1 C21 Li2 -80.2(9) . .
N4 Li1 C21 Li2 129.9(3) . .
C1 Li1 C21 Li2 5.3(3) . .
P1 Li1 C21 Li2 -24.2(5) . .
N3 Li2 C21 C22 -123.7(3) . .
N2 Li2 C21 C22 1.5(5) . .
C1 Li2 C21 C22 88.2(4) . .
P2 Li2 C21 C22 -125.9(3) . .
C7 Li2 C21 C22 27.3(4) . .
Li1 Li2 C21 C22 93.7(3) . .
N3 Li2 C21 P2 2.1(2) . .
N2 Li2 C21 P2 127.3(4) . .
C1 Li2 C21 P2 -145.9(3) . .
C7 Li2 C21 P2 153.2(3) . .
Li1 Li2 C21 P2 -140.4(3) . .
N3 Li2 C21 Li1 142.6(3) . .
N2 Li2 C21 Li1 -92.2(5) . .
C1 Li2 C21 Li1 -5.5(3) . .
P2 Li2 C21 Li1 140.4(3) . .
C7 Li2 C21 Li1 -66.3(3) . .
P2 C21 C22 C23 -9.9(7) . .
Li1 C21 C22 C23 138.3(4) . .
Li2 C21 C22 C23 66.2(5) . .
P2 C21 C22 C27 171.9(3) . .
Li1 C21 C22 C27 -39.9(4) . .
Li2 C21 C22 C27 -111.9(4) . .
C21 C22 C23 C24 174.7(4) . .
C27 C22 C23 C24 -7.1(7) . .
C22 C23 C24 C25 0.9(8) . .
C23 C24 C25 C26 3.4(8) . .
C24 C25 C26 C30 179.3(5) . .
C24 C25 C26 C27 -0.9(7) . .
C28 N4 C27 C26 6.2(6) . .
Li1 N4 C27 C26 -143.6(4) . .
C28 N4 C27 C22 -176.1(4) . .
Li1 N4 C27 C22 34.0(5) . .
C30 C26 C27 N4 -8.3(7) . .
C25 C26 C27 N4 171.9(4) . .
C30 C26 C27 C22 174.1(4) . .
C25 C26 C27 C22 -5.6(7) . .
C23 C22 C27 N4 -168.3(4) . .
C21 C22 C27 N4 10.1(6) . .
C23 C22 C27 C26 9.4(6) . .
C21 C22 C27 C26 -172.3(4) . .
C27 N4 C28 C29 0.7(7) . .
Li1 N4 C28 C29 143.6(5) . .
N4 C28 C29 C30 -5.3(8) . .
C28 C29 C30 C26 2.9(8) . .
C25 C26 C30 C29 -176.7(5) . .
C27 C26 C30 C29 3.5(7) . .
N3 P2 C31 C32 53.0(4) . .
C21 P2 C31 C32 -63.5(4) . .
C34 P2 C31 C32 178.3(4) . .
Li2 P2 C31 C32 2.2(5) . .
N3 P2 C31 C33 179.6(4) . .
C21 P2 C31 C33 63.1(5) . .
C34 P2 C31 C33 -55.1(5) . .
Li2 P2 C31 C33 128.8(4) . .
N3 P2 C34 C35 -147.7(4) . .
C21 P2 C34 C35 -27.6(6) . .
C31 P2 C34 C35 86.0(5) . .
Li2 P2 C34 C35 -98.3(5) . .
N3 P2 C34 C36 82.0(5) . .
C21 P2 C34 C36 -157.9(4) . .
C31 P2 C34 C36 -44.2(5) . .
Li2 P2 C34 C36 131.4(5) . .
P2 N3 C37 C40 -170.0(4) . .
Li2 N3 C37 C40 11.9(6) . .
P2 N3 C37 C38 -51.8(6) . .
Li2 N3 C37 C38 130.2(5) . .
P2 N3 C37 C39 74.1(6) . .
Li2 N3 C37 C39 -104.0(5) . .
N5 P3 C41 C42 -73.7(5) . .
C54 P3 C41 C42 165.0(5) . .
C51 P3 C41 C42 51.1(6) . .
Li3 P3 C41 C42 -78.3(5) . .
N5 P3 C41 Li3 61.7(5) . 2
C54 P3 C41 Li3 -59.6(5) . 2
C51 P3 C41 Li3 -173.5(4) . 2
Li3 P3 C41 Li3 57.1(4) . 2
N5 P3 C41 Li3 4.6(3) . .
C54 P3 C41 Li3 -116.7(3) . .
C51 P3 C41 Li3 129.4(3) . .
N5 Li3 C41 C42 124.2(4) . .
N6 Li3 C41 C42 -8.4(6) 2 .
C41 Li3 C41 C42 -96.5(4) 2 .
P3 Li3 C41 C42 128.0(4) . .
Li3 Li3 C41 C42 -96.9(3) 2 .
N5 Li3 C41 P3 -3.8(3) . .
N6 Li3 C41 P3 -136.4(5) 2 .
C41 Li3 C41 P3 135.5(4) 2 .
C42 Li3 C41 P3 -128.0(4) . .
Li3 Li3 C41 P3 135.1(3) 2 .
N5 Li3 C41 Li3 -138.9(2) . 2
N6 Li3 C41 Li3 88.5(5) 2 2
C41 Li3 C41 Li3 0.4(6) 2 2
P3 Li3 C41 Li3 -135.1(3) . 2
C42 Li3 C41 Li3 96.9(3) . 2
P3 C41 C42 C43 4.7(8) . .
Li3 C41 C42 C43 -141.0(5) 2 .
Li3 C41 C42 C43 -69.9(6) . .
P3 C41 C42 C47 -179.9(4) . .
Li3 C41 C42 C47 34.4(5) 2 .
Li3 C41 C42 C47 105.5(5) . .
P3 C41 C42 Li3 74.6(4) . .
Li3 C41 C42 Li3 -71.2(4) 2 .
N5 Li3 C42 C43 78.0(4) . .
N6 Li3 C42 C43 -56.5(4) 2 .
C41 Li3 C42 C43 -135.1(4) 2 .
C41 Li3 C42 C43 130.5(5) . .
P3 Li3 C42 C43 96.6(3) . .
Li3 Li3 C42 C43 -166.6(4) 2 .
N5 Li3 C42 C41 -52.5(4) . .
N6 Li3 C42 C41 173.1(5) 2 .
C41 Li3 C42 C41 94.4(4) 2 .
P3 Li3 C42 C41 -33.9(3) . .
Li3 Li3 C42 C41 62.9(3) 2 .
N5 Li3 C42 C47 -164.3(4) . .
N6 Li3 C42 C47 61.2(5) 2 .
C41 Li3 C42 C47 -17.4(6) 2 .
C41 Li3 C42 C47 -111.8(5) . .
P3 Li3 C42 C47 -145.7(4) . .
Li3 Li3 C42 C47 -48.9(4) 2 .
C41 C42 C43 C44 -179.4(5) . .
C47 C42 C43 C44 4.9(8) . .
Li3 C42 C43 C44 124.7(5) . .
C42 C43 C44 C45 1.2(9) . .
C43 C44 C45 C46 -3.6(9) . .
C44 C45 C46 C47 -0.5(9) . .
C44 C45 C46 C50 -176.3(6) . .
C48 N6 C47 C46 -3.3(8) . .
Li3 N6 C47 C46 146.9(5) 2 .
C48 N6 C47 C42 177.0(5) . .
Li3 N6 C47 C42 -32.8(6) 2 .
C45 C46 C47 N6 -172.7(5) . .
C50 C46 C47 N6 3.4(8) . .
C45 C46 C47 C42 7.1(8) . .
C50 C46 C47 C42 -176.9(5) . .
C43 C42 C47 N6 170.8(5) . .
C41 C42 C47 N6 -5.1(7) . .
Li3 C42 C47 N6 66.0(6) . .
C43 C42 C47 C46 -8.9(7) . .
C41 C42 C47 C46 175.1(5) . .
Li3 C42 C47 C46 -113.7(5) . .
C47 N6 C48 C49 0.6(9) . .
Li3 N6 C48 C49 -142.8(6) 2 .
N6 C48 C49 C50 1.8(10) . .
C48 C49 C50 C46 -1.5(10) . .
C45 C46 C50 C49 175.0(6) . .
C47 C46 C50 C49 -1.0(9) . .
N5 P3 C51 C52 148.5(4) . .
C41 P3 C51 C52 28.8(5) . .
C54 P3 C51 C52 -83.2(5) . .
Li3 P3 C51 C52 100.3(5) . .
N5 P3 C51 C53 -85.5(5) . .
C41 P3 C51 C53 154.8(4) . .
C54 P3 C51 C53 42.8(5) . .
Li3 P3 C51 C53 -133.8(5) . .
N5 P3 C54 C56 41.4(9) . .
C41 P3 C54 C56 155.7(8) . .
C51 P3 C54 C56 -86.3(9) . .
Li3 P3 C54 C56 90.9(9) . .
N5 P3 C54 C56' -34.5(8) . .
C41 P3 C54 C56' 79.8(7) . .
C51 P3 C54 C56' -162.2(7) . .
Li3 P3 C54 C56' 15.0(8) . .
N5 P3 C54 C55 -174.4(5) . .
C41 P3 C54 C55 -60.1(6) . .
C51 P3 C54 C55 57.9(6) . .
Li3 P3 C54 C55 -124.9(5) . .
P3 N5 C57 C58 -70.0(7) . .
Li3 N5 C57 C58 96.9(6) . .
P3 N5 C57 C59 172.4(4) . .
Li3 N5 C57 C59 -20.7(7) . .
P3 N5 C57 C60 57.7(7) . .
Li3 N5 C57 C60 -135.4(5) . .
